data_7232326
loop_
_publ_author_name
'Andleeb, Hina'
'Khan, Imtiaz'
'Franconetti, Antonio'
'Tahir, Muhammad Nawaz'
'Simpson, Jim'
'Hameed, Shahid'
'Frontera, Antonio'

_publ_section_title
;
 Diverse structural assemblies of U-shaped hydrazinyl-sulfonamides:
 experimental and theoretical analysis of non-covalent interactions
 stabilizing solid state conformations
;
_journal_issue 11
_journal_name_full CrystEngComm
_journal_page_first 1780
_journal_paper_doi 10.1039/C8CE01917G
_journal_volume 21
_journal_year 2019
_chemical_absolute_configuration rmad
_chemical_formula_sum 'C11 H16 Cl N3 O3 S'
_chemical_formula_weight 305.78
_space_group_crystal_system monoclinic
_space_group_IT_number 4
_space_group_name_Hall 'P 2yb'
_space_group_name_H-M_alt 'P 1 21 1'
_symmetry_space_group_name_Hall 'P 2yb'
_symmetry_space_group_name_H-M 'P 1 21 1'
_atom_sites_solution_hydrogens mixed
_audit_creation_method SHELXL-2014/7
_audit_update_record
;
2018-02-27 deposited with the CCDC.
2019-02-07 downloaded from the CCDC.
;
_cell_angle_alpha 90
_cell_angle_beta 113.623(3)
_cell_angle_gamma 90
_cell_formula_units_Z 2
_cell_length_a 10.4296(6)
_cell_length_b 6.7642(3)
_cell_length_c 11.2829(6)
_cell_measurement_reflns_used 2891
_cell_measurement_temperature 296(2)
_cell_measurement_theta_max 27.862
_cell_measurement_theta_min 2.249
_cell_volume 729.28(7)
_computing_cell_refinement 'SAINT (Bruker, 2007)'
_computing_data_collection 'APEX2 (Bruker, 2007)'
_computing_data_reduction 'SAINT (Bruker, 2007)'
_computing_molecular_graphics 'Mercury (Macrae et al., 2008)'
_computing_publication_material 'SHELXL-2014/7 (Sheldrick, 2014)'
_computing_structure_refinement 'SHELXL-2014/7 (Sheldrick, 2014)'
_computing_structure_solution 'SHELXT (Sheldrick, 2014)'
_diffrn_ambient_temperature 296(2)
_diffrn_detector_area_resol_mean 7.60
_diffrn_measured_fraction_theta_full 0.999
_diffrn_measured_fraction_theta_max 0.999
_diffrn_measurement_device_type 'Bruker Kappa APEXII CCD'
_diffrn_measurement_method \w
_diffrn_radiation_monochromator graphite
_diffrn_radiation_source 'fine-focus sealed tube'
_diffrn_radiation_type MoK\a
_diffrn_radiation_wavelength 0.71073
_diffrn_reflns_av_R_equivalents 0.0220
_diffrn_reflns_av_unetI/netI 0.0287
_diffrn_reflns_Laue_measured_fraction_full 0.999
_diffrn_reflns_Laue_measured_fraction_max 0.999
_diffrn_reflns_limit_h_max 13
_diffrn_reflns_limit_h_min -10
_diffrn_reflns_limit_k_max 8
_diffrn_reflns_limit_k_min -7
_diffrn_reflns_limit_l_max 14
_diffrn_reflns_limit_l_min -14
_diffrn_reflns_number 6483
_diffrn_reflns_point_group_measured_fraction_full 0.975
_diffrn_reflns_point_group_measured_fraction_max 0.950
_diffrn_reflns_theta_full 25.242
_diffrn_reflns_theta_max 27.862
_diffrn_reflns_theta_min 2.249
_exptl_absorpt_coefficient_mu 0.412
_exptl_absorpt_correction_T_max 0.932
_exptl_absorpt_correction_T_min 0.851
_exptl_absorpt_correction_type multi-scan
_exptl_absorpt_process_details '(SADABS; Bruker, 2005)'
_exptl_crystal_colour colorless
_exptl_crystal_density_diffrn 1.392
_exptl_crystal_description needle
_exptl_crystal_F_000 320
_exptl_crystal_size_max 0.40
_exptl_crystal_size_mid 0.20
_exptl_crystal_size_min 0.18
_refine_diff_density_max 0.189
_refine_diff_density_min -0.209
_refine_diff_density_rms 0.039
_refine_ls_abs_structure_details
;
 Flack x determined using 1145 quotients [(I+)-(I-)]/[(I+)+(I-)]
 (Parsons, Flack and Wagner, Acta Cryst. B69 (2013) 249-259).
;
_refine_ls_abs_structure_Flack 0.04(3)
_refine_ls_extinction_method none
_refine_ls_goodness_of_fit_ref 1.057
_refine_ls_hydrogen_treatment mixed
_refine_ls_matrix_type full
_refine_ls_number_parameters 214
_refine_ls_number_reflns 3285
_refine_ls_number_restraints 1
_refine_ls_restrained_S_all 1.057
_refine_ls_R_factor_all 0.0416
_refine_ls_R_factor_gt 0.0355
_refine_ls_shift/su_max 0.000
_refine_ls_shift/su_mean 0.000
_refine_ls_structure_factor_coef Fsqd
_refine_ls_weighting_details 'w=1/[\s^2^(Fo^2^)+(0.0566P)^2^+0.0383P] where P=(Fo^2^+2Fc^2^)/3'
_refine_ls_weighting_scheme calc
_refine_ls_wR_factor_gt 0.0923
_refine_ls_wR_factor_ref 0.0978
_reflns_Friedel_coverage 0.755
_reflns_Friedel_fraction_full 0.947
_reflns_Friedel_fraction_max 0.891
_reflns_number_gt 2892
_reflns_number_total 3285
_reflns_threshold_expression 'I > 2\s(I)'
_cod_data_source_file c8ce01917g2.cif
_cod_data_source_block 5e_VCH
_cod_depositor_comments 'Adding full bibliography for 7232323--7232327.cif.'
_cod_database_code 7232326
_shelx_shelxl_version_number 2014/7
_shelx_space_group_comment
;
The symmetry employed for this shelxl refinement is uniquely defined
by the following loop, which should always be used as a source of
symmetry information in preference to the above space-group names.
They are only intended as comments.
;
_shelx_estimated_absorpt_t_min 0.852
_shelx_estimated_absorpt_t_max 0.930

loop_
_space_group_symop_operation_xyz
'x, y, z'
'-x, y+1/2, -z'

loop_
_atom_site_label
_atom_site_type_symbol
_atom_site_fract_x
_atom_site_fract_y
_atom_site_fract_z
_atom_site_U_iso_or_equiv
_atom_site_adp_type
_atom_site_occupancy
_atom_site_site_symmetry_order
_atom_site_calc_flag
_atom_site_refinement_flags_posn
_atom_site_refinement_flags_adp
C1 C 0.2344(3) 0.1013(4) 0.5993(3) 0.0479(6) Uani 1 1 d . .
O1 O 0.1234(2) 0.1564(4) 0.6005(3) 0.0742(7) Uani 1 1 d . .
N2 N 0.2584(3) -0.0857(4) 0.5795(2) 0.0529(5) Uani 1 1 d . .
H2 H 0.326(4) -0.113(6) 0.571(3) 0.059(10) Uiso 1 1 d . .
N3 N 0.1589(4) -0.2373(4) 0.5602(5) 0.0675(8) Uani 1 1 d . .
H3A H 0.122(4) -0.230(7) 0.614(4) 0.072(13) Uiso 1 1 d . .
H3B H 0.103(6) -0.213(10) 0.492(6) 0.11(2) Uiso 1 1 d . .
C4 C 0.3554(3) 0.2425(4) 0.6279(3) 0.0462(6) Uani 1 1 d . .
H4 H 0.417(4) 0.187(6) 0.614(3) 0.052(9) Uiso 1 1 d . .
C41 C 0.4091(4) 0.3113(6) 0.7703(3) 0.0668(9) Uani 1 1 d . .
H41 H 0.336(3) 0.394(5) 0.781(2) 0.043(7) Uiso 1 1 d . .
C42 C 0.5376(5) 0.4377(9) 0.8061(4) 0.0927(14) Uani 1 1 d . .
H42A H 0.5701 0.4749 0.8955 0.139 Uiso 1 1 calc R U
H42B H 0.5154 0.5543 0.7532 0.139 Uiso 1 1 calc R U
H42C H 0.6094 0.3646 0.7925 0.139 Uiso 1 1 calc R U
C43 C 0.4397(6) 0.1328(9) 0.8595(4) 0.1061(17) Uani 1 1 d . .
H32A H 0.5018 0.0446 0.8416 0.159 Uiso 1 1 calc R U
H43B H 0.3538 0.0653 0.8455 0.159 Uiso 1 1 calc R U
H43C H 0.4827 0.1759 0.9479 0.159 Uiso 1 1 calc R U
N5 N 0.3139(3) 0.4162(4) 0.5435(2) 0.0494(5) Uani 1 1 d . .
H5 H 0.255(4) 0.480(6) 0.549(3) 0.056(10) Uiso 1 1 d . .
S6 S 0.31287(7) 0.42219(10) 0.40177(6) 0.04774(19) Uani 1 1 d . .
O7 O 0.4375(2) 0.3274(4) 0.4063(2) 0.0600(6) Uani 1 1 d . .
O8 O 0.2846(3) 0.6229(3) 0.3586(2) 0.0674(6) Uani 1 1 d . .
C9 C 0.1702(3) 0.2789(4) 0.2962(3) 0.0486(6) Uani 1 1 d . .
C10 C 0.0407(4) 0.3652(6) 0.2342(4) 0.0639(9) Uani 1 1 d . .
H10 H 0.030(4) 0.482(8) 0.251(4) 0.075(13) Uiso 1 1 d . .
C11 C -0.0695(4) 0.2542(7) 0.1487(4) 0.0747(10) Uani 1 1 d . .
H11 H -0.152(5) 0.301(7) 0.114(4) 0.078(12) Uiso 1 1 d . .
C12 C -0.0476(4) 0.0572(6) 0.1289(3) 0.0671(9) Uani 1 1 d . .
Cl12 Cl -0.18417(12) -0.0816(3) 0.02029(11) 0.1093(5) Uani 1 1 d . .
C13 C 0.0798(4) -0.0297(5) 0.1918(4) 0.0651(9) Uani 1 1 d . .
H13 H 0.087(4) -0.164(7) 0.170(4) 0.070(11) Uiso 1 1 d . .
C14 C 0.1894(3) 0.0832(5) 0.2773(3) 0.0564(7) Uani 1 1 d . .
H14 H 0.272(4) 0.022(6) 0.323(4) 0.063(10) Uiso 1 1 d . .

loop_
_atom_site_aniso_label
_atom_site_aniso_U_11
_atom_site_aniso_U_22
_atom_site_aniso_U_33
_atom_site_aniso_U_23
_atom_site_aniso_U_13
_atom_site_aniso_U_12
C1 0.0395(13) 0.0442(15) 0.0605(16) 0.0096(12) 0.0205(12) 0.0076(12)
O1 0.0502(13) 0.0511(13) 0.127(2) 0.0002(13) 0.0413(13) 0.0078(10)
N2 0.0429(12) 0.0393(11) 0.0845(16) 0.0003(14) 0.0339(11) 0.0035(11)
N3 0.0612(19) 0.0409(15) 0.111(3) -0.0069(17) 0.046(2) -0.0057(13)
C4 0.0441(15) 0.0389(14) 0.0577(15) 0.0061(11) 0.0226(12) 0.0041(11)
C41 0.072(2) 0.072(2) 0.0590(18) 0.0044(15) 0.0292(17) -0.0026(17)
C42 0.102(3) 0.105(3) 0.067(2) -0.017(3) 0.030(2) -0.035(3)
C43 0.120(4) 0.112(4) 0.069(2) 0.033(3) 0.020(2) -0.009(3)
N5 0.0578(13) 0.0356(10) 0.0584(12) 0.0032(12) 0.0272(10) 0.0070(12)
S6 0.0493(4) 0.0396(3) 0.0578(3) 0.0067(3) 0.0250(3) -0.0008(3)
O7 0.0500(12) 0.0637(13) 0.0732(13) -0.0003(10) 0.0321(10) -0.0021(9)
O8 0.0772(15) 0.0461(12) 0.0776(14) 0.0168(11) 0.0295(12) -0.0037(11)
C9 0.0491(16) 0.0505(15) 0.0483(13) 0.0071(11) 0.0218(12) 0.0013(12)
C10 0.0531(18) 0.064(2) 0.076(2) 0.0028(15) 0.0265(16) 0.0103(14)
C11 0.0478(19) 0.101(3) 0.072(2) 0.004(2) 0.0202(16) 0.0082(19)
C12 0.0562(18) 0.091(3) 0.0559(17) -0.0074(17) 0.0240(15) -0.0105(18)
Cl12 0.0731(6) 0.1577(12) 0.0847(6) -0.0376(9) 0.0185(5) -0.0325(8)
C13 0.070(2) 0.060(2) 0.0630(19) -0.0045(14) 0.0239(17) -0.0063(15)
C14 0.0568(18) 0.0499(16) 0.0563(16) 0.0038(13) 0.0162(14) 0.0051(14)

loop_
_atom_type_symbol
_atom_type_description
_atom_type_scat_dispersion_real
_atom_type_scat_dispersion_imag
_atom_type_scat_source
C C 0.0033 0.0016 'International Tables Vol C Tables 4.2.6.8 and 6.1.1.4'
H H 0.0000 0.0000 'International Tables Vol C Tables 4.2.6.8 and 6.1.1.4'
N N 0.0061 0.0033 'International Tables Vol C Tables 4.2.6.8 and 6.1.1.4'
O O 0.0106 0.0060 'International Tables Vol C Tables 4.2.6.8 and 6.1.1.4'
S S 0.1246 0.1234 'International Tables Vol C Tables 4.2.6.8 and 6.1.1.4'
Cl Cl 0.1484 0.1585 'International Tables Vol C Tables 4.2.6.8 and 6.1.1.4'

loop_
_geom_angle_atom_site_label_1
_geom_angle_atom_site_label_2
_geom_angle_atom_site_label_3
_geom_angle
O1 C1 N2 122.5(3)
O1 C1 C4 121.2(3)
N2 C1 C4 116.2(2)
C1 N2 N3 122.8(2)
C1 N2 H2 120(3)
N3 N2 H2 117(3)
N2 N3 H3A 111(3)
N2 N3 H3B 102(5)
H3A N3 H3B 109(6)
N5 C4 C1 111.4(2)
N5 C4 C41 108.9(3)
C1 C4 C41 109.7(3)
N5 C4 H4 107(2)
C1 C4 H4 109(3)
C41 C4 H4 111(2)
C42 C41 C43 110.2(4)
C42 C41 C4 111.3(3)
C43 C41 C4 110.0(4)
C42 C41 H41 106.9(19)
C43 C41 H41 109.7(17)
C4 C41 H41 108.6(16)
C41 C42 H42A 109.5
C41 C42 H42B 109.5
H42A C42 H42B 109.5
C41 C42 H42C 109.5
H42A C42 H42C 109.5
H42B C42 H42C 109.5
C41 C43 H32A 109.5
C41 C43 H43B 109.5
H32A C43 H43B 109.5
C41 C43 H43C 109.5
H32A C43 H43C 109.5
H43B C43 H43C 109.5
C4 N5 S6 123.6(2)
C4 N5 H5 116(3)
S6 N5 H5 112(3)
O7 S6 O8 119.81(15)
O7 S6 N5 108.13(14)
O8 S6 N5 106.40(16)
O7 S6 C9 106.54(14)
O8 S6 C9 106.62(14)
N5 S6 C9 109.02(14)
C14 C9 C10 120.4(3)
C14 C9 S6 119.8(2)
C10 C9 S6 119.8(3)
C9 C10 C11 119.6(4)
C9 C10 H10 118(3)
C11 C10 H10 122(3)
C12 C11 C10 119.2(4)
C12 C11 H11 119(3)
C10 C11 H11 121(3)
C13 C12 C11 121.3(3)
C13 C12 Cl12 119.2(3)
C11 C12 Cl12 119.5(3)
C12 C13 C14 118.9(3)
C12 C13 H13 116(3)
C14 C13 H13 125(3)
C9 C14 C13 120.6(3)
C9 C14 H14 121(3)
C13 C14 H14 118(3)

loop_
_geom_bond_atom_site_label_1
_geom_bond_atom_site_label_2
_geom_bond_distance
C1 O1 1.221(4)
C1 N2 1.326(4)
C1 C4 1.511(4)
N2 N3 1.412(4)
N2 H2 0.77(4)
N3 H3A 0.84(4)
N3 H3B 0.78(6)
C4 N5 1.464(4)
C4 C41 1.545(5)
C4 H4 0.81(4)
C41 C42 1.502(6)
C41 C43 1.522(6)
C41 H41 0.99(3)
C42 H42A 0.9600
C42 H42B 0.9600
C42 H42C 0.9600
C43 H32A 0.9600
C43 H43B 0.9600
C43 H43C 0.9600
N5 S6 1.596(2)
N5 H5 0.77(4)
S6 O7 1.432(2)
S6 O8 1.432(2)
S6 C9 1.775(3)
C9 C14 1.369(5)
C9 C10 1.377(5)
C10 C11 1.388(6)
C10 H10 0.83(5)
C11 C12 1.385(6)
C11 H11 0.86(4)
C12 C13 1.364(5)
C12 Cl12 1.736(4)
C13 C14 1.392(5)
C13 H13 0.95(4)
C14 H14 0.90(4)

loop_
_geom_hbond_atom_site_label_D
_geom_hbond_atom_site_label_H
_geom_hbond_atom_site_label_A
_geom_hbond_distance_DH
_geom_hbond_distance_HA
_geom_hbond_distance_DA
_geom_hbond_angle_DHA
_geom_hbond_site_symmetry_A
N2 H2 O7 0.77(4) 2.41(4) 3.165(3) 167(3) 2_646
N3 H3B O1 0.78(6) 2.34(6) 2.863(4) 126(6) 2_546
N5 H5 N3 0.77(4) 2.19(4) 2.896(4) 153(4) 1_565

loop_
_geom_torsion_atom_site_label_1
_geom_torsion_atom_site_label_2
_geom_torsion_atom_site_label_3
_geom_torsion_atom_site_label_4
_geom_torsion
O1 C1 N2 N3 -1.0(5)
C4 C1 N2 N3 175.7(3)
O1 C1 C4 N5 -54.7(4)
N2 C1 C4 N5 128.6(3)
O1 C1 C4 C41 65.9(4)
N2 C1 C4 C41 -110.8(3)
N5 C4 C41 C42 -63.0(4)
C1 C4 C41 C42 174.9(3)
N5 C4 C41 C43 174.6(3)
C1 C4 C41 C43 52.5(4)
C1 C4 N5 S6 -84.8(3)
C41 C4 N5 S6 154.1(2)
C4 N5 S6 O7 -42.6(3)
C4 N5 S6 O8 -172.5(2)
C4 N5 S6 C9 72.8(3)
O7 S6 C9 C14 24.6(3)
O8 S6 C9 C14 153.6(3)
N5 S6 C9 C14 -91.9(3)
O7 S6 C9 C10 -155.7(3)
O8 S6 C9 C10 -26.6(3)
N5 S6 C9 C10 87.9(3)
C14 C9 C10 C11 -2.2(5)
S6 C9 C10 C11 178.0(3)
C9 C10 C11 C12 1.0(6)
C10 C11 C12 C13 0.1(6)
C10 C11 C12 Cl12 -179.0(3)
C11 C12 C13 C14 0.0(6)
Cl12 C12 C13 C14 179.1(3)
C10 C9 C14 C13 2.3(5)
S6 C9 C14 C13 -177.9(3)
C12 C13 C14 C9 -1.2(5)
